data_9001025
loop_
_publ_author_name
'Zanazzi, P. F.'
'Leavens, P. B.'
'White, J. S.'

_publ_section_title
;
 Crystal structure of switzerite, Mn3(PO4)2.7H2O and its relationship to
 metaswitzerite, Mn3(PO4)2.4H2O
;
_journal_name_full 'American Mineralogist'
_journal_page_first 1224
_journal_page_last 1228
_journal_volume 71
_journal_year 1986
_chemical_formula_sum 'H7 Mn3 O15 P2'
_chemical_name_mineral Switzerite
_space_group_IT_number 14
_symmetry_space_group_name_Hall '-P 2yab'
_symmetry_space_group_name_H-M 'P 1 21/a 1'
_cell_angle_alpha 90
_cell_angle_beta 110.05
_cell_angle_gamma 90
_cell_formula_units_Z 4
_cell_length_a 8.528
_cell_length_b 13.166
_cell_length_c 11.812
_cell_volume 1245.868
_database_code_amcsd 0001047
_exptl_crystal_density_diffrn 2.526
_cod_original_formula_sum 'Mn3 P2 O15 H7'
_cod_database_code 9001025

loop_
_space_group_symop_operation_xyz
x,y,z
1/2+x,1/2-y,z
1/2-x,1/2+y,-z
-x,-y,-z

loop_
_atom_site_aniso_label
_atom_site_aniso_U_11
_atom_site_aniso_U_22
_atom_site_aniso_U_33
_atom_site_aniso_U_12
_atom_site_aniso_U_13
_atom_site_aniso_U_23
Mn1 0.00480 0.00300 0.03050 -0.00120 0.00820 -0.00030
Mn2 0.00450 0.00190 0.03180 0.00060 0.01110 0.00070
Mn3 0.01170 0.01010 0.03060 -0.00050 0.00940 0.00180
P1 0.00220 0.00560 0.02690 -0.00040 0.00860 0.00180
P2 0.00240 0.00560 0.02300 0.00020 0.00660 -0.00010

loop_
_atom_site_label
_atom_site_fract_x
_atom_site_fract_y
_atom_site_fract_z
_atom_site_U_iso_or_equiv
_atom_site_type_symbol
_atom_site_attached_hydrogens
Mn1 -0.04950 0.88310 -0.02180 ? Mn 0
Mn2 0.05610 0.61650 -0.01720 ? Mn 0
Mn3 0.58270 0.12430 0.33630 ? Mn 0
P1 0.33460 0.94420 0.16670 ? P 0
P2 0.18590 0.78860 -0.17460 ? P 0
O1 0.40130 0.00880 0.27830 0.02050 O 0
O2 -0.06350 0.53250 0.08560 0.01360 O 0
O3 0.84790 0.66960 0.19640 0.01830 O 0
O4 0.64860 0.52620 0.10020 0.00940 O 0
O5 0.08950 0.87080 -0.13740 0.01470 O 0
O6 0.08320 0.74990 -0.29950 0.02050 O 0
O7 0.64850 0.16510 0.17510 0.01250 O 0
O8 0.22460 0.69970 -0.08410 0.01090 O 0
O-H9 0.31350 0.56980 0.11740 0.01270 O 1
O-H10 -0.04630 0.61110 -0.51910 0.04170 O 1
O-H11 -0.27150 0.72800 -0.45740 0.04920 O 1
O-H12 -0.29090 0.51560 -0.40360 0.04520 O 1
O-H13 -0.15520 0.93460 0.62870 0.04100 O 1
O-H14 0.05370 0.74770 0.09430 0.01350 O 1
O-H15 0.43030 0.66510 0.33970 0.05680 O 1

loop_
_cod_changelog_entry_id
_cod_changelog_entry_author
_cod_changelog_entry_date
_cod_changelog_entry_text
1
;cod-tools version 3.8.0
Id: cif_guess_AMCSD_atom_types 9574 2023-05-10 09:00:05Z saulius
;
2023-05-10T18:46:57+03:00
;Derived atom types and hydrogen counts
from atom names that follow the AMCSD naming convention
(Wat == water, O-H == hydroxyl).
;

loop_
_cod_related_entry_id
_cod_related_entry_database
_cod_related_entry_code
1 AMCSD 0001047
